data_4108866
loop_
_publ_author_name
'Michaela Zirngast'
'Michaela Flock'
'Judith Baumgartner'
'Christoph Marschner'

_publ_section_title
;
 Formation of Formal Disilene Fluoride Adducts
;
_journal_name_full 'Journal of the American Chemical Society'
_journal_page_first 17460
_journal_page_last 17470
_journal_paper_doi 10.1021/ja805753d
_journal_volume 130
_journal_year 2008
_chemical_formula_sum 'C48 H108 F K O6 Si6'
_chemical_formula_weight 1007.98
_chemical_name_systematic
; 
 ? 
;
_space_group_IT_number 2
_symmetry_space_group_name_Hall '-P 1'
_symmetry_space_group_name_H-M 'P -1'
_atom_sites_solution_hydrogens geom
_atom_sites_solution_primary direct
_atom_sites_solution_secondary difmap
_audit_creation_method SHELXL-97
_cell_angle_alpha 103.33(3)
_cell_angle_beta 93.43(3)
_cell_angle_gamma 97.87(3)
_cell_formula_units_Z 1
_cell_length_a 10.700(2)
_cell_length_b 11.556(2)
_cell_length_c 12.860(3)
_cell_measurement_temperature 100(2)
_cell_volume 1525.8(6)
_computing_structure_refinement 'SHELXL-97 (Sheldrick, 1997)'
_computing_structure_solution 'SHELXS-97 (Sheldrick, 1990)'
_diffrn_ambient_temperature 100(2)
_diffrn_measured_fraction_theta_full 0.978
_diffrn_measured_fraction_theta_max 0.978
_diffrn_radiation_monochromator graphite
_diffrn_radiation_source 'fine-focus sealed tube'
_diffrn_radiation_type MoK\a
_diffrn_radiation_wavelength 0.71073
_diffrn_reflns_av_R_equivalents 0.0311
_diffrn_reflns_av_sigmaI/netI 0.0436
_diffrn_reflns_limit_h_max 13
_diffrn_reflns_limit_h_min -13
_diffrn_reflns_limit_k_max 14
_diffrn_reflns_limit_k_min -14
_diffrn_reflns_limit_l_max 16
_diffrn_reflns_limit_l_min -16
_diffrn_reflns_number 11982
_diffrn_reflns_theta_full 26.37
_diffrn_reflns_theta_max 26.37
_diffrn_reflns_theta_min 1.63
_exptl_absorpt_coefficient_mu 0.247
_exptl_absorpt_correction_T_max 0.9295
_exptl_absorpt_correction_T_min 0.8904
_exptl_absorpt_correction_type psi-scan
_exptl_absorpt_process_details 'SADABS (Sheldrick, 1998)'
_exptl_crystal_density_diffrn 1.097
_exptl_crystal_F_000 556
_exptl_crystal_size_max 0.48
_exptl_crystal_size_mid 0.36
_exptl_crystal_size_min 0.30
_refine_diff_density_max 0.967
_refine_diff_density_min -0.448
_refine_diff_density_rms 0.070
_refine_ls_extinction_method none
_refine_ls_goodness_of_fit_ref 1.040
_refine_ls_hydrogen_treatment constr
_refine_ls_matrix_type full
_refine_ls_number_parameters 295
_refine_ls_number_reflns 6106
_refine_ls_number_restraints 0
_refine_ls_restrained_S_all 1.040
_refine_ls_R_factor_all 0.0536
_refine_ls_R_factor_gt 0.0472
_refine_ls_shift/su_max 0.000
_refine_ls_shift/su_mean 0.000
_refine_ls_structure_factor_coef Fsqd
_refine_ls_weighting_details 'calc w=1/[\s^2^(Fo^2^)+(0.0773P)^2^+0.6520P] where P=(Fo^2^+2Fc^2^)/3'
_refine_ls_weighting_scheme calc
_refine_ls_wR_factor_gt 0.1293
_refine_ls_wR_factor_ref 0.1347
_reflns_number_gt 5279
_reflns_number_total 6106
_reflns_threshold_expression >2sigma(I)
_cod_data_source_file ja805753d_si_001_2.cif
_cod_data_source_block 409j_3b
_cod_original_cell_volume 1525.8(5)
_cod_database_code 4108866

loop_
_symmetry_equiv_pos_as_xyz
'x, y, z'
'-x, -y, -z'

loop_
_atom_site_label
_atom_site_type_symbol
_atom_site_fract_x
_atom_site_fract_y
_atom_site_fract_z
_atom_site_U_iso_or_equiv
_atom_site_adp_type
_atom_site_occupancy
_atom_site_symmetry_multiplicity
_atom_site_calc_flag
_atom_site_refinement_flags
Si1 Si 0.26718(5) 0.05692(4) 0.46832(4) 0.02398(14) Uani 1 1 d .
Si2 Si 0.04548(5) 0.01652(5) 0.42365(5) 0.03297(16) Uani 1 1 d .
Si3 Si -0.01596(4) 0.18429(4) 0.36651(4) 0.02032(13) Uani 1 1 d .
F1 F 0.0267(2) -0.08431(18) 0.32522(16) 0.0259(4) Uani 0.50 1 d P
K1 K 0.5000 0.5000 0.0000 0.02564(15) Uani 1 2 d S
O1 O 0.40387(16) 0.70840(13) 0.01153(14) 0.0440(4) Uani 1 1 d .
O2 O 0.27630(16) 0.39169(15) -0.10992(13) 0.0466(4) Uani 1 1 d .
O3 O 0.39309(14) 0.48781(13) 0.18299(11) 0.0345(3) Uani 1 1 d .
C1 C 0.2725(2) 0.7074(2) 0.02457(19) 0.0408(5) Uani 1 1 d .
H1A H 0.2404 0.6423 0.0590 0.049 Uiso 1 1 calc R
H1B H 0.2233 0.6940 -0.0460 0.049 Uiso 1 1 calc R
C2 C 0.2598(2) 0.8300(2) 0.0955(2) 0.0428(5) Uani 1 1 d .
H2A H 0.1950 0.8673 0.0623 0.051 Uiso 1 1 calc R
H2B H 0.2365 0.8227 0.1673 0.051 Uiso 1 1 calc R
C3 C 0.3901(3) 0.9030(2) 0.1033(3) 0.0628(8) Uani 1 1 d .
H3A H 0.3843 0.9826 0.0886 0.075 Uiso 1 1 calc R
H3B H 0.4349 0.9151 0.1755 0.075 Uiso 1 1 calc R
C4 C 0.4560(3) 0.8306(2) 0.0210(3) 0.0678(9) Uani 1 1 d .
H4A H 0.4424 0.8525 -0.0484 0.081 Uiso 1 1 calc R
H4B H 0.5481 0.8442 0.0428 0.081 Uiso 1 1 calc R
C5 C 0.1802(3) 0.4140(2) -0.18043(19) 0.0486(6) Uani 1 1 d .
H5A H 0.1805 0.3636 -0.2540 0.058 Uiso 1 1 calc R
H5B H 0.1924 0.4998 -0.1829 0.058 Uiso 1 1 calc R
C6 C 0.0587(3) 0.3812(3) -0.1340(2) 0.0598(7) Uani 1 1 d .
H6A H -0.0147 0.3627 -0.1890 0.072 Uiso 1 1 calc R
H6B H 0.0440 0.4466 -0.0733 0.072 Uiso 1 1 calc R
C7 C 0.0821(3) 0.2709(3) -0.0968(2) 0.0608(8) Uani 1 1 d .
H7A H 0.0519 0.1967 -0.1536 0.073 Uiso 1 1 calc R
H7B H 0.0390 0.2659 -0.0315 0.073 Uiso 1 1 calc R
C8 C 0.2254(2) 0.2891(2) -0.0729(2) 0.0500(6) Uani 1 1 d .
H8A H 0.2484 0.3028 0.0052 0.060 Uiso 1 1 calc R
H8B H 0.2595 0.2169 -0.1105 0.060 Uiso 1 1 calc R
C9 C 0.3722(2) 0.5931(2) 0.26089(18) 0.0432(5) Uani 1 1 d .
H9A H 0.2811 0.6009 0.2572 0.052 Uiso 1 1 calc R
H9B H 0.4208 0.6664 0.2471 0.052 Uiso 1 1 calc R
C10 C 0.4164(2) 0.5773(2) 0.37029(17) 0.0370(5) Uani 1 1 d .
H10A H 0.3448 0.5434 0.4051 0.044 Uiso 1 1 calc R
H10B H 0.4581 0.6547 0.4179 0.044 Uiso 1 1 calc R
C11 C 0.5099(2) 0.4894(2) 0.34375(17) 0.0397(5) Uani 1 1 d .
H11A H 0.5171 0.4428 0.3989 0.048 Uiso 1 1 calc R
H11B H 0.5949 0.5314 0.3366 0.048 Uiso 1 1 calc R
C12 C 0.4492(2) 0.40938(19) 0.23686(17) 0.0387(5) Uani 1 1 d .
H12A H 0.5138 0.3717 0.1946 0.046 Uiso 1 1 calc R
H12B H 0.3840 0.3451 0.2481 0.046 Uiso 1 1 calc R
C13 C 0.36323(18) 0.15235(19) 0.39047(17) 0.0321(4) Uani 1 1 d .
H13A H 0.4536 0.1497 0.4052 0.048 Uiso 1 1 calc R
H13B H 0.3476 0.2357 0.4125 0.048 Uiso 1 1 calc R
H13C H 0.3381 0.1209 0.3135 0.048 Uiso 1 1 calc R
C14 C 0.31624(18) 0.13189(17) 0.61546(16) 0.0289(4) Uani 1 1 d .
H14A H 0.2488 0.1095 0.6587 0.043 Uiso 1 1 calc R
H14B H 0.3308 0.2195 0.6254 0.043 Uiso 1 1 calc R
H14C H 0.3944 0.1054 0.6382 0.043 Uiso 1 1 calc R
C15 C 0.33142(18) -0.09003(17) 0.43264(16) 0.0294(4) Uani 1 1 d .
H15A H 0.3029 -0.1312 0.3578 0.044 Uiso 1 1 calc R
H15B H 0.3005 -0.1411 0.4797 0.044 Uiso 1 1 calc R
H15C H 0.4243 -0.0741 0.4419 0.044 Uiso 1 1 calc R
C16 C 0.00847(17) 0.33404(15) 0.47302(14) 0.0232(4) Uani 1 1 d .
H16 H -0.0209 0.3954 0.4377 0.028 Uiso 1 1 calc R
C17 C -0.0693(2) 0.33077(17) 0.56870(16) 0.0313(4) Uani 1 1 d .
H17A H -0.0455 0.2692 0.6038 0.047 Uiso 1 1 calc R
H17B H -0.1597 0.3115 0.5435 0.047 Uiso 1 1 calc R
H17C H -0.0526 0.4096 0.6200 0.047 Uiso 1 1 calc R
C18 C 0.14847(19) 0.37833(17) 0.51366(18) 0.0335(5) Uani 1 1 d .
H18A H 0.1561 0.4537 0.5690 0.050 Uiso 1 1 calc R
H18B H 0.1962 0.3921 0.4538 0.050 Uiso 1 1 calc R
H18C H 0.1825 0.3175 0.5441 0.050 Uiso 1 1 calc R
C19 C 0.08813(19) 0.21774(17) 0.25716(15) 0.0271(4) Uani 1 1 d .
H19 H 0.1746 0.2493 0.2953 0.033 Uiso 1 1 calc R
C20 C 0.0521(2) 0.31996(18) 0.20847(17) 0.0350(5) Uani 1 1 d .
H20A H 0.1195 0.3447 0.1661 0.053 Uiso 1 1 calc R
H20B H 0.0413 0.3887 0.2663 0.053 Uiso 1 1 calc R
H20C H -0.0274 0.2915 0.1620 0.053 Uiso 1 1 calc R
C21 C 0.1061(2) 0.10940(19) 0.16772(17) 0.0368(5) Uani 1 1 d .
H21A H 0.0289 0.0838 0.1180 0.055 Uiso 1 1 calc R
H21B H 0.1230 0.0430 0.1993 0.055 Uiso 1 1 calc R
H21C H 0.1777 0.1323 0.1288 0.055 Uiso 1 1 calc R
C22 C -0.19182(17) 0.15010(16) 0.31254(15) 0.0247(4) Uani 1 1 d .
H22 H -0.2369 0.1092 0.3633 0.030 Uiso 1 1 calc R
C23 C -0.2157(2) 0.06001(18) 0.20230(16) 0.0339(5) Uani 1 1 d .
H23A H -0.3068 0.0310 0.1858 0.051 Uiso 1 1 calc R
H23B H -0.1709 -0.0082 0.2036 0.051 Uiso 1 1 calc R
H23C H -0.1847 0.0998 0.1472 0.051 Uiso 1 1 calc R
C24 C -0.25722(19) 0.25994(18) 0.30901(18) 0.0340(5) Uani 1 1 d .
H24A H -0.2168 0.3035 0.2598 0.051 Uiso 1 1 calc R
H24B H -0.2494 0.3134 0.3811 0.051 Uiso 1 1 calc R
H24C H -0.3471 0.2329 0.2839 0.051 Uiso 1 1 calc R

loop_
_atom_site_aniso_label
_atom_site_aniso_U_11
_atom_site_aniso_U_22
_atom_site_aniso_U_33
_atom_site_aniso_U_23
_atom_site_aniso_U_13
_atom_site_aniso_U_12
Si1 0.0211(3) 0.0245(3) 0.0290(3) 0.0084(2) 0.0039(2) 0.00861(19)
Si2 0.0175(3) 0.0310(3) 0.0602(4) 0.0267(3) 0.0056(2) 0.0099(2)
Si3 0.0199(2) 0.0186(2) 0.0226(2) 0.00451(19) -0.00163(18) 0.00613(18)
F1 0.0332(12) 0.0207(10) 0.0217(10) -0.0011(8) -0.0028(8) 0.0097(8)
K1 0.0250(3) 0.0262(3) 0.0268(3) 0.0068(2) 0.0029(2) 0.0068(2)
O1 0.0448(9) 0.0293(8) 0.0623(10) 0.0115(7) 0.0154(8) 0.0162(7)
O2 0.0400(9) 0.0509(10) 0.0439(9) 0.0123(8) -0.0096(7) -0.0054(7)
O3 0.0384(8) 0.0407(8) 0.0263(7) 0.0097(6) 0.0021(6) 0.0106(6)
C1 0.0392(12) 0.0378(12) 0.0429(12) 0.0029(10) -0.0059(10) 0.0131(9)
C2 0.0415(13) 0.0395(12) 0.0453(13) 0.0019(10) 0.0072(10) 0.0119(10)
C3 0.0477(15) 0.0423(14) 0.082(2) -0.0151(14) 0.0124(14) 0.0001(12)
C4 0.0545(17) 0.0391(14) 0.111(3) 0.0135(15) 0.0286(17) 0.0102(12)
C5 0.0578(16) 0.0499(14) 0.0381(12) 0.0127(11) -0.0062(11) 0.0092(12)
C6 0.0479(15) 0.078(2) 0.0487(15) -0.0033(14) 0.0039(12) 0.0270(14)
C7 0.0443(15) 0.085(2) 0.0479(15) 0.0259(14) -0.0135(12) -0.0162(14)
C8 0.0479(14) 0.0415(13) 0.0552(15) 0.0134(11) -0.0171(12) -0.0048(10)
C9 0.0536(14) 0.0449(13) 0.0356(11) 0.0104(10) 0.0055(10) 0.0211(11)
C10 0.0421(12) 0.0377(11) 0.0310(10) 0.0062(9) 0.0044(9) 0.0089(9)
C11 0.0412(12) 0.0476(13) 0.0326(11) 0.0115(10) -0.0012(9) 0.0139(10)
C12 0.0551(14) 0.0321(11) 0.0319(11) 0.0102(9) 0.0063(10) 0.0122(10)
C13 0.0229(9) 0.0387(11) 0.0399(11) 0.0171(9) 0.0055(8) 0.0089(8)
C14 0.0258(9) 0.0263(9) 0.0340(10) 0.0059(8) 0.0009(8) 0.0055(7)
C15 0.0220(9) 0.0298(10) 0.0369(10) 0.0057(8) 0.0028(8) 0.0101(7)
C16 0.0243(9) 0.0171(8) 0.0272(9) 0.0033(7) -0.0027(7) 0.0053(7)
C17 0.0390(11) 0.0228(9) 0.0299(10) 0.0012(8) 0.0032(8) 0.0055(8)
C18 0.0276(10) 0.0239(9) 0.0430(11) -0.0022(8) -0.0062(8) 0.0043(8)
C19 0.0298(10) 0.0268(9) 0.0280(9) 0.0098(8) 0.0039(7) 0.0094(7)
C20 0.0455(12) 0.0313(10) 0.0345(11) 0.0155(9) 0.0074(9) 0.0129(9)
C21 0.0467(13) 0.0333(11) 0.0345(11) 0.0090(9) 0.0137(9) 0.0148(9)
C22 0.0239(9) 0.0212(8) 0.0291(9) 0.0067(7) -0.0039(7) 0.0058(7)
C23 0.0338(11) 0.0309(10) 0.0326(10) 0.0028(8) -0.0097(8) 0.0031(8)
C24 0.0269(10) 0.0307(10) 0.0450(12) 0.0098(9) -0.0070(9) 0.0099(8)

loop_
_atom_type_symbol
_atom_type_description
_atom_type_scat_dispersion_real
_atom_type_scat_dispersion_imag
_atom_type_scat_source
C C 0.0033 0.0016 'International Tables Vol C Tables 4.2.6.8 and 6.1.1.4'
H H 0.0000 0.0000 'International Tables Vol C Tables 4.2.6.8 and 6.1.1.4'
O O 0.0106 0.0060 'International Tables Vol C Tables 4.2.6.8 and 6.1.1.4'
Si Si 0.0817 0.0704 'International Tables Vol C Tables 4.2.6.8 and 6.1.1.4'
K K 0.2009 0.2494 'International Tables Vol C Tables 4.2.6.8 and 6.1.1.4'
F F 0.0171 0.0103 'International Tables Vol C Tables 4.2.6.8 and 6.1.1.4'

loop_
_geom_angle_atom_site_label_1
_geom_angle_atom_site_label_2
_geom_angle_atom_site_label_3
_geom_angle
_geom_angle_site_symmetry_1
_geom_angle_site_symmetry_3
C15 Si1 C13 102.54(9) . .
C15 Si1 C14 109.03(9) . .
C13 Si1 C14 105.57(10) . .
C15 Si1 Si2 108.26(7) . .
C13 Si1 Si2 116.82(7) . .
C14 Si1 Si2 113.87(7) . .
F1 Si2 Si2 118.27(10) . 2_556
F1 Si2 Si1 104.44(9) . .
Si2 Si2 Si1 106.68(5) 2_556 .
F1 Si2 Si3 105.30(9) . .
Si2 Si2 Si3 113.66(4) 2_556 .
Si1 Si2 Si3 107.73(4) . .
C16 Si3 C19 103.73(9) . .
C16 Si3 C22 107.35(8) . .
C19 Si3 C22 110.48(9) . .
C16 Si3 Si2 116.08(6) . .
C19 Si3 Si2 108.84(6) . .
C22 Si3 Si2 110.17(6) . .
O2 K1 O2 180.0 2_665 .
O2 K1 O3 88.27(5) 2_665 2_665
O2 K1 O3 91.73(5) . 2_665
O2 K1 O3 91.73(5) 2_665 .
O2 K1 O3 88.27(5) . .
O3 K1 O3 180.00(6) 2_665 .
O2 K1 O1 85.20(6) 2_665 2_665
O2 K1 O1 94.80(6) . 2_665
O3 K1 O1 86.91(5) 2_665 2_665
O3 K1 O1 93.09(5) . 2_665
O2 K1 O1 94.80(6) 2_665 .
O2 K1 O1 85.20(6) . .
O3 K1 O1 93.09(5) 2_665 .
O3 K1 O1 86.91(5) . .
O1 K1 O1 180.0 2_665 .
O2 K1 C8 22.48(5) 2_665 2_665
O2 K1 C8 157.51(5) . 2_665
O3 K1 C8 73.30(6) 2_665 2_665
O3 K1 C8 106.70(6) . 2_665
O1 K1 C8 100.88(6) 2_665 2_665
O1 K1 C8 79.12(6) . 2_665
O2 K1 C12 97.35(6) 2_665 2_665
O2 K1 C12 82.65(6) . 2_665
O3 K1 C12 22.44(5) 2_665 2_665
O3 K1 C12 157.56(5) . 2_665
O1 K1 C12 108.04(6) 2_665 2_665
O1 K1 C12 71.96(6) . 2_665
C8 K1 C12 77.25(7) 2_665 2_665
C4 O1 C1 105.96(18) . .
C4 O1 K1 135.29(16) . .
C1 O1 K1 118.24(13) . .
C5 O2 C8 107.22(18) . .
C5 O2 K1 140.14(15) . .
C8 O2 K1 111.43(13) . .
C12 O3 C9 109.34(15) . .
C12 O3 K1 111.49(12) . .
C9 O3 K1 122.69(13) . .
O1 C1 C2 106.71(19) . .
C3 C2 C1 103.95(19) . .
C4 C3 C2 104.6(2) . .
O1 C4 C3 106.5(2) . .
O2 C5 C6 104.7(2) . .
C5 C6 C7 102.1(2) . .
C6 C7 C8 103.7(2) . .
O2 C8 C7 107.3(2) . .
O3 C9 C10 106.87(17) . .
C9 C10 C11 102.81(17) . .
C10 C11 C12 101.72(18) . .
O3 C12 C11 105.23(17) . .
C17 C16 C18 109.46(16) . .
C17 C16 Si3 113.50(13) . .
C18 C16 Si3 112.35(13) . .
C21 C19 C20 110.21(16) . .
C21 C19 Si3 116.55(14) . .
C20 C19 Si3 113.85(13) . .
C23 C22 C24 109.50(16) . .
C23 C22 Si3 112.47(14) . .
C24 C22 Si3 116.10(13) . .

loop_
_geom_bond_atom_site_label_1
_geom_bond_atom_site_label_2
_geom_bond_distance
_geom_bond_site_symmetry_2
Si1 C15 1.888(2) .
Si1 C13 1.897(2) .
Si1 C14 1.899(2) .
Si1 Si2 2.3632(9) .
Si2 F1 1.492(2) .
Si2 Si2 2.3286(13) 2_556
Si2 Si3 2.3830(9) .
Si3 C16 1.9182(19) .
Si3 C19 1.920(2) .
Si3 C22 1.9214(19) .
K1 O2 2.6929(18) 2_665
K1 O2 2.6929(18) .
K1 O3 2.7013(15) 2_665
K1 O3 2.7013(15) .
K1 O1 2.7224(16) 2_665
K1 O1 2.7225(16) .
K1 C8 3.480(3) 2_665
K1 C12 3.490(2) 2_665
O1 C4 1.420(3) .
O1 C1 1.424(3) .
O2 C5 1.419(3) .
O2 C8 1.430(3) .
O3 C12 1.432(3) .
O3 C9 1.440(3) .
C1 C2 1.527(3) .
C2 C3 1.512(4) .
C3 C4 1.469(4) .
C5 C6 1.501(4) .
C6 C7 1.507(4) .
C7 C8 1.522(4) .
C9 C10 1.517(3) .
C10 C11 1.519(3) .
C11 C12 1.520(3) .
C16 C17 1.531(3) .
C16 C18 1.534(3) .
C19 C21 1.535(3) .
C19 C20 1.540(3) .
C22 C23 1.537(3) .
C22 C24 1.539(2) .

loop_
_geom_torsion_atom_site_label_1
_geom_torsion_atom_site_label_2
_geom_torsion_atom_site_label_3
_geom_torsion_atom_site_label_4
_geom_torsion
_geom_torsion_site_symmetry_1
_geom_torsion_site_symmetry_4
C15 Si1 Si2 F1 -34.61(11) . .
C13 Si1 Si2 F1 80.41(12) . .
C14 Si1 Si2 F1 -156.04(11) . .
C15 Si1 Si2 Si2 91.38(8) . 2_556
C13 Si1 Si2 Si2 -153.60(8) . 2_556
C14 Si1 Si2 Si2 -30.05(8) . 2_556
C15 Si1 Si2 Si3 -146.23(7) . .
C13 Si1 Si2 Si3 -31.21(9) . .
C14 Si1 Si2 Si3 92.34(8) . .
F1 Si2 Si3 C16 -175.65(11) . .
Si2 Si2 Si3 C16 53.36(8) 2_556 .
Si1 Si2 Si3 C16 -64.62(8) . .
F1 Si2 Si3 C19 -59.15(12) . .
Si2 Si2 Si3 C19 169.85(7) 2_556 .
Si1 Si2 Si3 C19 51.88(8) . .
F1 Si2 Si3 C22 62.11(12) . .
Si2 Si2 Si3 C22 -68.88(8) 2_556 .
Si1 Si2 Si3 C22 173.14(7) . .
O2 K1 O1 C4 27.3(3) 2_665 .
O2 K1 O1 C4 -152.7(3) . .
O3 K1 O1 C4 -61.2(3) 2_665 .
O3 K1 O1 C4 118.8(3) . .
O1 K1 O1 C4 2(5) 2_665 .
C8 K1 O1 C4 11.1(3) 2_665 .
C12 K1 O1 C4 -68.9(3) 2_665 .
O2 K1 O1 C1 -143.16(15) 2_665 .
O2 K1 O1 C1 36.84(15) . .
O3 K1 O1 C1 128.31(15) 2_665 .
O3 K1 O1 C1 -51.69(15) . .
O1 K1 O1 C1 -168(5) 2_665 .
C8 K1 O1 C1 -159.35(16) 2_665 .
C12 K1 O1 C1 120.65(16) 2_665 .
O2 K1 O2 C5 26(5) 2_665 .
O3 K1 O2 C5 -62.1(2) 2_665 .
O3 K1 O2 C5 117.9(2) . .
O1 K1 O2 C5 -149.2(2) 2_665 .
O1 K1 O2 C5 30.8(2) . .
C8 K1 O2 C5 -14.9(3) 2_665 .
C12 K1 O2 C5 -41.6(2) 2_665 .
O2 K1 O2 C8 -139(5) 2_665 .
O3 K1 O2 C8 132.76(17) 2_665 .
O3 K1 O2 C8 -47.24(17) . .
O1 K1 O2 C8 45.72(17) 2_665 .
O1 K1 O2 C8 -134.28(17) . .
C8 K1 O2 C8 180.0 2_665 .
C12 K1 O2 C8 153.33(17) 2_665 .
O2 K1 O3 C12 -65.90(13) 2_665 .
O2 K1 O3 C12 114.10(13) . .
O3 K1 O3 C12 -148(58) 2_665 .
O1 K1 O3 C12 19.39(13) 2_665 .
O1 K1 O3 C12 -160.61(13) . .
C8 K1 O3 C12 -82.95(14) 2_665 .
C12 K1 O3 C12 180.001(1) 2_665 .
O2 K1 O3 C9 66.61(15) 2_665 .
O2 K1 O3 C9 -113.39(15) . .
O3 K1 O3 C9 -16(58) 2_665 .
O1 K1 O3 C9 151.90(15) 2_665 .
O1 K1 O3 C9 -28.10(15) . .
C8 K1 O3 C9 49.56(16) 2_665 .
C12 K1 O3 C9 -47.5(2) 2_665 .
C4 O1 C1 C2 -28.1(3) . .
K1 O1 C1 C2 144.88(15) . .
O1 C1 C2 C3 9.3(3) . .
C1 C2 C3 C4 12.1(3) . .
C1 O1 C4 C3 36.6(3) . .
K1 O1 C4 C3 -134.6(2) . .
C2 C3 C4 O1 -29.8(4) . .
C8 O2 C5 C6 34.9(3) . .
K1 O2 C5 C6 -130.6(2) . .
O2 C5 C6 C7 -38.9(3) . .
C5 C6 C7 C8 27.8(3) . .
C5 O2 C8 C7 -16.6(3) . .
K1 O2 C8 C7 153.49(17) . .
C6 C7 C8 O2 -8.0(3) . .
C12 O3 C9 C10 -1.0(2) . .
K1 O3 C9 C10 -134.40(15) . .
O3 C9 C10 C11 23.4(2) . .
C9 C10 C11 C12 -35.3(2) . .
C9 O3 C12 C11 -22.0(2) . .
K1 O3 C12 C11 116.93(15) . .
C10 C11 C12 O3 35.7(2) . .
C19 Si3 C16 C17 178.37(13) . .
C22 Si3 C16 C17 61.40(15) . .
Si2 Si3 C16 C17 -62.31(14) . .
C19 Si3 C16 C18 -56.76(15) . .
C22 Si3 C16 C18 -173.74(13) . .
Si2 Si3 C16 C18 62.55(15) . .
C16 Si3 C19 C21 170.58(15) . .
C22 Si3 C19 C21 -74.65(16) . .
Si2 Si3 C19 C21 46.42(16) . .
C16 Si3 C19 C20 -59.39(16) . .
C22 Si3 C19 C20 55.37(16) . .
Si2 Si3 C19 C20 176.45(13) . .
C16 Si3 C22 C23 159.70(13) . .
C19 Si3 C22 C23 47.23(15) . .
Si2 Si3 C22 C23 -73.05(14) . .
C16 Si3 C22 C24 32.49(17) . .
C19 Si3 C22 C24 -79.97(16) . .
Si2 Si3 C22 C24 159.75(13) . .
